data_7705892
loop_
_publ_author_name
'Cai, Jing'
'Ye, Run'
'Liu, Xinhao'
'Guo, Leilei'
'Qiao, Xinrong'

_publ_section_title
;
 Ionic strength effect on regulating the synthetic assembly of
 polyoxometalate clusters with slow magnetic relaxation behavior.
;
_journal_issue 46
_journal_name_full 'Dalton transactions (Cambridge, England : 2003)'
_journal_page_first 16954
_journal_page_last 16961
_journal_paper_doi 10.1039/d0dt02409k
_journal_volume 49
_journal_year 2020
_chemical_formula_moiety '0.11(Ni2 O76 Sb2 W20), 1.26(O)'
_chemical_formula_sum 'Ni0.21 O9.26 Sb0.21 W2.11'
_chemical_formula_weight 573.25
_space_group_crystal_system monoclinic
_space_group_IT_number 12
_space_group_name_Hall '-C 2y'
_space_group_name_H-M_alt 'C 1 2/m 1'
_atom_sites_solution_primary iterative
_audit_creation_date 2020-06-30
_audit_creation_method
;
Olex2 1.2
(compiled 2018.05.29 svn.r3508 for OlexSys, GUI svn.r5506)
;
_audit_update_record
;
2020-07-01 deposited with the CCDC.	2020-10-20 downloaded from the CCDC.
;
_cell_angle_alpha 90
_cell_angle_beta 113.239(9)
_cell_angle_gamma 90
_cell_formula_units_Z 19
_cell_length_a 17.8033(14)
_cell_length_b 18.5672(16)
_cell_length_c 14.1660(12)
_cell_measurement_reflns_used 1846
_cell_measurement_temperature 178.3(6)
_cell_measurement_theta_max 28.2430
_cell_measurement_theta_min 3.3140
_cell_volume 4302.8(7)
_computing_cell_refinement
;
CrysAlisPro, Agilent Technologies,
Version 1.171.36.24 (release 03-12-2012 CrysAlis171 .NET)
(compiled Dec  3 2012,18:21:49)
;
_computing_data_collection
;
CrysAlisPro, Agilent Technologies,
Version 1.171.36.24 (release 03-12-2012 CrysAlis171 .NET)
(compiled Dec  3 2012,18:21:49)
;
_computing_data_reduction
;
CrysAlisPro, Agilent Technologies,
Version 1.171.36.24 (release 03-12-2012 CrysAlis171 .NET)
(compiled Dec  3 2012,18:21:49)
;
_computing_molecular_graphics 'Olex2 (Dolomanov et al., 2009)'
_computing_publication_material 'Olex2 (Dolomanov et al., 2009)'
_computing_structure_refinement 'XL (Sheldrick, 2008)'
_computing_structure_solution
;
Superflip (Palatinus & Chapuis, 2007;Palatinus & van der Lee, 2008;
Palatinus et al., 2012)
;
_diffrn_ambient_temperature 178.3(6)
_diffrn_detector_area_resol_mean 16.1903
_diffrn_measured_fraction_theta_full 0.989
_diffrn_measured_fraction_theta_max 0.989
_diffrn_measurement_details
;
#__ type_ start__ end____ width___ exp.time_
  1 omega  -99.00   38.00   1.0000   30.0000
omega____ theta____ kappa____ phi______ frames
    -      -23.0453    0.0000  150.0000 137

#__ type_ start__ end____ width___ exp.time_
  2 omega  -64.00    7.00   1.0000   30.0000
omega____ theta____ kappa____ phi______ frames
    -      -23.0453  -57.0000   90.0000 71

#__ type_ start__ end____ width___ exp.time_
  3 omega   59.00   84.00   1.0000   30.0000
omega____ theta____ kappa____ phi______ frames
    -       24.2953  178.0000  150.0000 25
;
_diffrn_measurement_device_type 'Xcalibur, Sapphire3, Gemini ultra'
_diffrn_measurement_method '\w scans'
_diffrn_orient_matrix_UB_11 0.0433422000
_diffrn_orient_matrix_UB_12 0.0013823000
_diffrn_orient_matrix_UB_13 0.0216733000
_diffrn_orient_matrix_UB_21 -0.0015486000
_diffrn_orient_matrix_UB_22 0.0359641000
_diffrn_orient_matrix_UB_23 0.0161166000
_diffrn_orient_matrix_UB_31 0.0004313000
_diffrn_orient_matrix_UB_32 -0.0129050000
_diffrn_orient_matrix_UB_33 0.0472908000
_diffrn_radiation_monochromator graphite
_diffrn_radiation_type MoK\a
_diffrn_radiation_wavelength 0.71073
_diffrn_reflns_av_R_equivalents 0.0522
_diffrn_reflns_av_unetI/netI 0.0758
_diffrn_reflns_Laue_measured_fraction_full 0.989
_diffrn_reflns_Laue_measured_fraction_max 0.989
_diffrn_reflns_limit_h_max 21
_diffrn_reflns_limit_h_min -16
_diffrn_reflns_limit_k_max 22
_diffrn_reflns_limit_k_min -18
_diffrn_reflns_limit_l_max 16
_diffrn_reflns_limit_l_min -16
_diffrn_reflns_number 7261
_diffrn_reflns_point_group_measured_fraction_full 0.989
_diffrn_reflns_point_group_measured_fraction_max 0.989
_diffrn_reflns_theta_full 24.998
_diffrn_reflns_theta_max 24.998
_diffrn_reflns_theta_min 3.078
_diffrn_source 'Enhance (Mo) X-ray Source'
_exptl_absorpt_coefficient_mu 27.761
_exptl_absorpt_correction_T_max 1.00000
_exptl_absorpt_correction_T_min 0.39064
_exptl_absorpt_correction_type multi-scan
_exptl_absorpt_process_details
;
CrysAlisPro, Agilent Technologies,
Version 1.171.36.24 (release 03-12-2012 CrysAlis171 .NET)
(compiled Dec  3 2012,18:21:49)
Empirical absorption correction using spherical harmonics,
 implemented in SCALE3 ABSPACK scaling algorithm.
;
_exptl_crystal_colour yellow-green
_exptl_crystal_density_diffrn 4.203
_exptl_crystal_description block
_exptl_crystal_F_000 4684
_refine_diff_density_max 3.165
_refine_diff_density_min -6.826
_refine_diff_density_rms 0.502
_refine_ls_extinction_method none
_refine_ls_goodness_of_fit_ref 1.088
_refine_ls_hydrogen_treatment undef
_refine_ls_matrix_type full
_refine_ls_number_parameters 270
_refine_ls_number_reflns 3883
_refine_ls_number_restraints 150
_refine_ls_restrained_S_all 1.075
_refine_ls_R_factor_all 0.0814
_refine_ls_R_factor_gt 0.0678
_refine_ls_shift/su_max 0.000
_refine_ls_shift/su_mean 0.000
_refine_ls_structure_factor_coef Fsqd
_refine_ls_weighting_details 'w=1/[\s^2^(Fo^2^)+(0.0755P)^2^+462.1729P] where P=(Fo^2^+2Fc^2^)/3'
_refine_ls_weighting_scheme calc
_refine_ls_wR_factor_gt 0.1689
_refine_ls_wR_factor_ref 0.1788
_reflns_Friedel_coverage 0.000
_reflns_number_gt 3227
_reflns_number_total 3883
_reflns_threshold_expression 'I > 2\s(I)'
_cod_data_source_file d0dt02409k2.cif
_cod_data_source_block exp_14837
_cod_database_code 7705892
_shelx_shelxl_version_number 2014/7
_shelx_space_group_comment
;
The symmetry employed for this shelxl refinement is uniquely defined
by the following loop, which should always be used as a source of
symmetry information in preference to the above space-group names.
They are only intended as comments.
;
_reflns_odcompleteness_completeness 98.48
_reflns_odcompleteness_iscentric 1
_reflns_odcompleteness_theta 26.32
_olex2_refinement_description
;
1. Uiso/Uaniso restraints and constraints
Uanis(O15) \\sim Ueq, Uanis(O3) \\sim Ueq, Uanis(O20) \\sim Ueq, Uanis(O14)
\\sim Ueq, Uanis(O6) \\sim Ueq, Uanis(O11) \\sim Ueq, Uanis(O12) \\sim Ueq,
Uanis(O10) \\sim Ueq, Uanis(O8) \\sim Ueq, Uanis(O4) \\sim Ueq, Uanis(O9) \\sim
Ueq, Uanis(O4AA) \\sim Ueq, Uanis(O13) \\sim Ueq, Uanis(O16) \\sim Ueq,
Uanis(O2W) \\sim Ueq, Uanis(O2) \\sim Ueq, Uanis(O7) \\sim Ueq, Uanis(O17)
\\sim Ueq, Uanis(O1W) \\sim Ueq, Uanis(O18) \\sim Ueq, Uanis(O3AA) \\sim Ueq,
Uanis(O19) \\sim Ueq, Uanis(O0AA) \\sim Ueq, Uanis(O1AA) \\sim Ueq, Uanis(O2AA)
\\sim Ueq: with sigma of 0.01 and sigma for terminal atoms of 0.02
2. Others
 Fixed Sof: O2AA(0.5)
;
_olex2_date_sample_data_collection 2016-09-13
_olex2_submission_special_instructions 'No special instructions were received'

loop_
_space_group_symop_operation_xyz
'x, y, z'
'-x, y, -z'
'x+1/2, y+1/2, z'
'-x+1/2, y+1/2, -z'
'-x, -y, -z'
'x, -y, z'
'-x+1/2, -y+1/2, -z'
'x+1/2, -y+1/2, z'

loop_
_atom_site_label
_atom_site_type_symbol
_atom_site_fract_x
_atom_site_fract_y
_atom_site_fract_z
_atom_site_U_iso_or_equiv
_atom_site_adp_type
_atom_site_occupancy
_atom_site_site_symmetry_order
_atom_site_calc_flag
_atom_site_refinement_flags_posn
_atom_site_refinement_flags_adp
_atom_site_refinement_flags_occupancy
_atom_site_disorder_assembly
_atom_site_disorder_group
W4 W 0.52106(8) 0.5000 0.33479(10) 0.0254(4) Uani 1 2 d S T P . .
W2 W 0.16122(6) 0.59871(6) 0.35320(9) 0.0316(3) Uani 1 1 d . . . . .
W3 W 0.30343(6) 0.68991(6) 0.30747(8) 0.0314(3) Uani 1 1 d . . . . .
W6 W 0.16405(6) 0.60062(6) 0.11601(8) 0.0341(3) Uani 1 1 d . . . . .
W5 W 0.37811(6) 0.58977(7) 0.13725(8) 0.0362(3) Uani 1 1 d . . . . .
Sb1 Sb 0.33462(11) 0.5000 0.35913(16) 0.0192(5) Uani 1 2 d S T P . .
W1 W 0.5000 0.65760(12) 0.5000 0.0595(6) Uani 1 2 d S T P . .
Ni1 Ni 0.2430(3) 0.5000 0.5908(3) 0.0326(11) Uani 1 2 d S T P . .
O5 O 0.3825(13) 0.5000 0.2547(16) 0.022(5) Uiso 1 2 d S TU P . .
O15 O 0.1299(14) 0.5000 0.3196(19) 0.034(6) Uani 1 2 d S TU P . .
O3 O 0.5106(9) 0.5727(9) 0.4091(13) 0.028(4) Uani 1 1 d . U . . .
O20 O 0.2531(9) 0.4230(9) 0.2828(12) 0.025(4) Uani 1 1 d . U . . .
O14 O 0.1058(10) 0.6149(10) 0.2005(14) 0.035(4) Uani 1 1 d . U . . .
O6 O 0.4877(10) 0.5719(10) 0.2134(13) 0.036(4) Uani 1 1 d . U . . .
O11 O 0.2159(11) 0.6925(11) 0.1660(14) 0.041(5) Uani 1 1 d . U . . .
O12 O 0.1374(15) 0.5000 0.1022(19) 0.036(6) Uani 1 2 d S TU P . .
O10 O 0.2602(12) 0.5798(11) 0.0892(15) 0.042(5) Uani 1 1 d . U . . .
O8 O 0.3724(16) 0.5000 0.064(2) 0.043(7) Uani 1 2 d S TU P . .
O4 O 0.6248(15) 0.5000 0.360(2) 0.040(6) Uani 1 2 d S TU P . .
O9 O 0.3859(13) 0.6492(13) 0.0466(16) 0.055(6) Uani 1 1 d . U . . .
O4AA O 0.4874(12) 0.7244(13) 0.5908(18) 0.056(6) Uani 1 1 d . U . . .
O13 O 0.0943(11) 0.6275(12) -0.0013(14) 0.048(5) Uani 1 1 d . U . . .
O16 O 0.0799(12) 0.6316(12) 0.3786(18) 0.052(6) Uani 1 1 d . U . . .
O2W O 0.258(2) 0.582(2) 0.697(3) 0.102(10) Uani 1 1 d . U . . .
O2 O 0.3798(10) 0.6513(10) 0.4250(13) 0.035(4) Uani 1 1 d . U . . .
O7 O 0.3706(10) 0.6573(10) 0.2355(13) 0.034(4) Uani 1 1 d . U . . .
O17 O 0.2162(10) 0.6898(9) 0.3562(14) 0.034(4) Uani 1 1 d . U . . .
O1W O 0.116(2) 0.5000 0.548(3) 0.085(12) Uani 1 2 d S TU P . .
O18 O 0.2343(10) 0.5758(10) 0.4730(13) 0.034(4) Uani 1 1 d . U . . .
O3AA O 0.1532(15) 0.8238(14) 0.3780(19) 0.073(7) Uani 1 1 d . U . . .
O19 O 0.3270(12) 0.7811(10) 0.3170(16) 0.047(5) Uani 1 1 d . U . . .
O0AA O -0.029(2) 0.5000 0.142(3) 0.083(11) Uani 1 2 d S TU P . .
O1AA O 0.0323(17) 0.7218(18) -0.198(2) 0.093(9) Uani 1 1 d . U . . .
O2AA O 0.091(2) 0.796(2) 0.140(3) 0.047(10) Uani 0.5 1 d . U . . .

loop_
_atom_site_aniso_label
_atom_site_aniso_U_11
_atom_site_aniso_U_22
_atom_site_aniso_U_33
_atom_site_aniso_U_23
_atom_site_aniso_U_13
_atom_site_aniso_U_12
W4 0.0141(6) 0.0351(9) 0.0241(7) 0.000 0.0044(5) 0.000
W2 0.0162(5) 0.0303(6) 0.0422(6) -0.0026(5) 0.0050(4) 0.0064(4)
W3 0.0186(5) 0.0226(6) 0.0390(6) 0.0040(5) -0.0035(4) 0.0021(4)
W6 0.0197(5) 0.0353(7) 0.0318(6) 0.0059(5) -0.0063(4) 0.0006(4)
W5 0.0264(5) 0.0478(8) 0.0278(6) 0.0128(5) 0.0035(4) -0.0007(5)
Sb1 0.0098(9) 0.0209(12) 0.0212(11) 0.000 0.0002(8) 0.000
W1 0.0422(10) 0.0515(13) 0.0685(13) 0.000 0.0042(9) 0.000
Ni1 0.024(2) 0.045(3) 0.024(2) 0.000 0.0046(19) 0.000
O15 0.024(9) 0.036(10) 0.036(9) 0.000 0.005(7) 0.000
O3 0.017(6) 0.029(7) 0.037(7) 0.002(6) 0.011(6) 0.000(6)
O20 0.019(6) 0.020(7) 0.025(7) -0.006(6) -0.004(5) 0.000(6)
O14 0.027(7) 0.023(7) 0.044(8) 0.007(6) 0.002(6) 0.001(6)
O6 0.028(7) 0.036(8) 0.033(7) 0.006(7) -0.001(6) -0.003(6)
O11 0.035(7) 0.038(8) 0.044(8) 0.003(7) 0.008(6) 0.004(7)
O12 0.038(9) 0.032(10) 0.032(9) 0.000 0.007(7) 0.000
O10 0.040(8) 0.043(8) 0.040(8) -0.001(7) 0.013(6) -0.010(7)
O8 0.038(10) 0.051(11) 0.039(10) 0.000 0.012(8) 0.000
O4 0.030(9) 0.050(11) 0.043(10) 0.000 0.018(8) 0.000
O9 0.053(11) 0.056(12) 0.051(11) 0.027(10) 0.014(9) 0.002(10)
O4AA 0.037(10) 0.053(12) 0.073(12) -0.001(10) 0.016(9) 0.013(9)
O13 0.027(9) 0.047(11) 0.042(10) 0.016(9) -0.014(7) -0.001(8)
O16 0.032(9) 0.047(12) 0.077(13) -0.004(10) 0.021(9) 0.008(9)
O2W 0.091(16) 0.108(18) 0.104(17) -0.008(14) 0.037(13) 0.018(14)
O2 0.019(7) 0.041(8) 0.036(8) 0.002(7) 0.001(6) 0.002(6)
O7 0.027(7) 0.032(8) 0.034(7) 0.007(6) 0.004(6) -0.008(6)
O17 0.029(7) 0.022(7) 0.042(8) -0.012(6) 0.003(6) -0.002(6)
O1W 0.074(18) 0.088(19) 0.082(18) 0.000 0.020(14) 0.000
O18 0.032(7) 0.035(8) 0.033(8) -0.008(6) 0.012(6) 0.003(6)
O3AA 0.071(13) 0.067(14) 0.067(13) -0.023(11) 0.011(11) 0.030(11)
O19 0.043(10) 0.019(9) 0.058(11) 0.003(8) -0.002(8) -0.008(8)
O0AA 0.059(16) 0.089(19) 0.076(17) 0.000 0.001(13) 0.000
O1AA 0.065(13) 0.089(16) 0.108(16) 0.002(14) 0.015(12) -0.017(13)
O2AA 0.042(16) 0.052(18) 0.047(17) 0.015(14) 0.017(13) 0.001(14)

loop_
_atom_type_symbol
_atom_type_description
_atom_type_scat_dispersion_real
_atom_type_scat_dispersion_imag
_atom_type_scat_source
Ni Ni 0.3393 1.1124 'International Tables Vol C Tables 4.2.6.8 and 6.1.1.4'
O O 0.0106 0.0060 'International Tables Vol C Tables 4.2.6.8 and 6.1.1.4'
Sb Sb -0.5866 1.5461 'International Tables Vol C Tables 4.2.6.8 and 6.1.1.4'
W W -0.8490 6.8722 'International Tables Vol C Tables 4.2.6.8 and 6.1.1.4'

loop_
_geom_angle_atom_site_label_1
_geom_angle_atom_site_label_2
_geom_angle_atom_site_label_3
_geom_angle
_geom_angle_site_symmetry_1
_geom_angle_site_symmetry_3
_geom_angle_publ_flag
O3 W4 O5 87.1(6) . . ?
O3 W4 O5 87.1(6) 6_565 . ?
O3 W4 O3 99.7(11) . 6_565 ?
O3 W4 O6 86.5(8) . . ?
O3 W4 O6 157.6(7) 6_565 . ?
O3 W4 O6 157.6(7) . 6_565 ?
O3 W4 O6 86.5(8) 6_565 6_565 ?
O6 W4 O5 71.7(6) . . ?
O6 W4 O5 71.7(6) 6_565 . ?
O6 W4 O6 80.3(11) 6_565 . ?
O4 W4 O5 163.6(10) . . ?
O4 W4 O3 103.3(7) . . ?
O4 W4 O3 103.3(7) . 6_565 ?
O4 W4 O6 96.0(8) . 6_565 ?
O4 W4 O6 96.0(8) . . ?
O15 W2 O20 84.9(9) . 6_565 ?
O15 W2 O14 84.6(9) . . ?
O15 W2 O17 158.3(9) . . ?
O14 W2 O20 71.7(6) . 6_565 ?
O16 W2 O15 101.7(10) . . ?
O16 W2 O20 164.1(9) . 6_565 ?
O16 W2 O14 94.3(9) . . ?
O16 W2 O17 98.3(9) . . ?
O17 W2 O20 73.7(7) . 6_565 ?
O17 W2 O14 85.6(7) . . ?
O18 W2 O15 92.3(9) . . ?
O18 W2 O20 89.7(7) . 6_565 ?
O18 W2 O14 161.3(8) . . ?
O18 W2 O16 104.4(9) . . ?
O18 W2 O17 90.9(8) . . ?
O11 W3 O20 76.2(7) . 6_565 ?
O2 W3 O20 83.3(7) . 6_565 ?
O2 W3 O11 158.2(8) . . ?
O2 W3 O7 88.0(8) . . ?
O2 W3 O17 95.0(8) . . ?
O7 W3 O20 85.3(7) . 6_565 ?
O7 W3 O11 83.0(7) . . ?
O17 W3 O20 74.2(7) . 6_565 ?
O17 W3 O11 86.5(8) . . ?
O17 W3 O7 158.7(7) . . ?
O19 W3 O20 171.4(7) . 6_565 ?
O19 W3 O11 97.1(9) . . ?
O19 W3 O2 103.9(9) . . ?
O19 W3 O7 99.5(9) . . ?
O19 W3 O17 100.2(9) . . ?
O14 W6 O20 72.8(6) . 6_565 ?
O14 W6 O11 86.9(8) . . ?
O14 W6 O12 91.5(9) . . ?
O14 W6 O10 154.7(8) . . ?
O11 W6 O20 75.9(7) . 6_565 ?
O12 W6 O20 87.8(8) . 6_565 ?
O12 W6 O11 163.4(9) . . ?
O12 W6 O10 89.3(10) . . ?
O10 W6 O20 81.9(7) . 6_565 ?
O10 W6 O11 85.2(8) . . ?
O13 W6 O20 172.7(9) . 6_565 ?
O13 W6 O14 101.8(9) . . ?
O13 W6 O11 99.0(9) . . ?
O13 W6 O12 97.5(10) . . ?
O13 W6 O10 103.2(9) . . ?
O6 W5 O5 74.1(8) . . ?
O6 W5 O10 158.8(8) . . ?
O6 W5 O8 88.8(10) . . ?
O6 W5 O7 93.1(8) . . ?
O10 W5 O5 84.8(8) . . ?
O10 W5 O8 84.8(10) . . ?
O8 W5 O5 75.5(8) . . ?
O9 W5 O5 171.5(9) . . ?
O9 W5 O6 99.8(9) . . ?
O9 W5 O10 101.1(9) . . ?
O9 W5 O8 98.7(11) . . ?
O9 W5 O7 99.8(10) . . ?
O7 W5 O5 86.7(6) . . ?
O7 W5 O10 86.6(8) . . ?
O7 W5 O8 160.8(9) . . ?
O5 Sb1 O20 91.7(7) . 6_565 ?
O5 Sb1 O20 91.7(7) . . ?
O20 Sb1 O20 90.1(9) 6_565 . ?
O3 W1 O3 82.2(9) 2_656 . ?
O4AA W1 O3 90.7(9) 2_656 . ?
O4AA W1 O3 90.7(9) . 2_656 ?
O4AA W1 O3 172.8(9) . . ?
O4AA W1 O3 172.8(9) 2_656 2_656 ?
O4AA W1 O4AA 96.5(15) 2_656 . ?
O4AA W1 O2 93.9(8) 2_656 . ?
O4AA W1 O2 90.6(8) 2_656 2_656 ?
O4AA W1 O2 90.6(8) . . ?
O4AA W1 O2 93.9(8) . 2_656 ?
O2 W1 O3 86.8(7) 2_656 . ?
O2 W1 O3 88.1(7) 2_656 2_656 ?
O2 W1 O3 88.1(7) . . ?
O2 W1 O3 86.8(7) . 2_656 ?
O2 W1 O2 173.2(11) 2_656 . ?
O2W Ni1 O4 87.6(10) 6_565 5_666 ?
O2W Ni1 O4 87.6(10) . 5_666 ?
O2W Ni1 O2W 94(2) . 6_565 ?
O2W Ni1 O1W 91.2(12) . . ?
O2W Ni1 O1W 91.2(12) 6_565 . ?
O2W Ni1 O18 91.9(11) 6_565 6_565 ?
O2W Ni1 O18 173.3(11) . 6_565 ?
O2W Ni1 O18 91.9(11) . . ?
O2W Ni1 O18 173.3(11) 6_565 . ?
O1W Ni1 O4 178.3(13) . 5_666 ?
O1W Ni1 O18 92.1(10) . . ?
O1W Ni1 O18 92.1(10) . 6_565 ?
O18 Ni1 O4 89.2(7) . 5_666 ?
O18 Ni1 O4 89.2(7) 6_565 5_666 ?
O18 Ni1 O18 82.2(10) . 6_565 ?
W4 O5 W5 94.6(7) . . ?
W4 O5 W5 94.6(7) . 6_565 ?
W5 O5 W5 91.1(7) 6_565 . ?
Sb1 O5 W4 109.3(9) . . ?
Sb1 O5 W5 129.0(5) . 6_565 ?
Sb1 O5 W5 129.0(5) . . ?
W2 O15 W2 145.3(13) 6_565 . ?
W4 O3 W1 178.7(11) . . ?
W2 O20 W6 95.3(6) 6_565 6_565 ?
W3 O20 W2 94.5(6) 6_565 6_565 ?
W3 O20 W6 93.0(6) 6_565 6_565 ?
Sb1 O20 W2 112.4(7) . 6_565 ?
Sb1 O20 W3 114.7(7) . 6_565 ?
Sb1 O20 W6 137.8(9) . 6_565 ?
W6 O14 W2 120.1(8) . . ?
W5 O6 W4 119.4(9) . . ?
W6 O11 W3 114.7(10) . . ?
W6 O12 W6 153.7(15) 6_565 . ?
W6 O10 W5 146.1(11) . . ?
W5 O8 W5 117.8(14) 6_565 . ?
W4 O4 Ni1 173.8(16) . 5_666 ?
W3 O2 W1 136.2(10) . . ?
W5 O7 W3 144.7(9) . . ?
W3 O17 W2 117.5(9) . . ?
W2 O18 Ni1 136.0(10) . . ?

loop_
_geom_bond_atom_site_label_1
_geom_bond_atom_site_label_2
_geom_bond_distance
_geom_bond_site_symmetry_2
_geom_bond_publ_flag
W4 O5 2.27(2) . ?
W4 O3 1.766(17) . ?
W4 O3 1.766(17) 6_565 ?
W4 O6 2.071(18) 6_565 ?
W4 O6 2.071(18) . ?
W4 O4 1.74(2) . ?
W2 O15 1.920(7) . ?
W2 O20 2.263(17) 6_565 ?
W2 O14 2.014(18) . ?
W2 O16 1.736(19) . ?
W2 O17 1.947(18) . ?
W2 O18 1.735(17) . ?
W3 O20 2.252(17) 6_565 ?
W3 O11 1.996(18) . ?
W3 O2 1.830(17) . ?
W3 O7 1.949(19) . ?
W3 O17 1.931(18) . ?
W3 O19 1.736(18) . ?
W6 O20 2.309(15) 6_565 ?
W6 O14 1.887(19) . ?
W6 O11 1.94(2) . ?
W6 O12 1.919(6) . ?
W6 O10 1.93(2) . ?
W6 O13 1.710(17) . ?
W5 O5 2.335(15) . ?
W5 O6 1.850(17) . ?
W5 O10 1.943(19) . ?
W5 O8 1.947(14) . ?
W5 O9 1.74(2) . ?
W5 O7 1.916(19) . ?
Sb1 O5 1.98(2) . ?
Sb1 O20 2.020(16) 6_565 ?
Sb1 O20 2.020(16) . ?
W1 O3 2.091(17) . ?
W1 O3 2.090(17) 2_656 ?
W1 O4AA 1.86(2) . ?
W1 O4AA 1.86(2) 2_656 ?
W1 O2 1.981(16) . ?
W1 O2 1.981(16) 2_656 ?
Ni1 O4 2.17(3) 5_666 ?
Ni1 O2W 2.09(3) . ?
Ni1 O2W 2.09(3) 6_565 ?
Ni1 O1W 2.10(4) . ?
Ni1 O18 2.141(19) 6_565 ?
Ni1 O18 2.141(19) . ?
O5 W5 2.335(15) 6_565 ?
O15 W2 1.920(7) 6_565 ?
O20 W2 2.263(17) 6_565 ?
O20 W3 2.252(17) 6_565 ?
O20 W6 2.309(15) 6_565 ?
O12 W6 1.918(6) 6_565 ?
O8 W5 1.947(14) 6_565 ?
O4 Ni1 2.17(3) 5_666 ?

loop_
_smtbx_masks_void_nr
_smtbx_masks_void_average_x
_smtbx_masks_void_average_y
_smtbx_masks_void_average_z
_smtbx_masks_void_volume
_smtbx_masks_void_count_electrons
_smtbx_masks_void_content
1 -0.505 -0.939 -0.538 668.6 190.8 ?
